data_4114037
loop_
_publ_author_name
'Takeaki Iwamoto'
'Hidenori Masuda'
'Shintaro Ishida'
'Chizuko Kabuto'
'Mitsuo Kira'

_publ_contact_author_address
;
Department of Chemistry, Graduate School of Science,
Tohoku University, Aoba-ku, Sendai 980-8578, Japan
;
_publ_contact_author_email mkira@si.chem.tohoku.ac.jp
_publ_contact_author_fax +81-22-217-6589
_publ_contact_author_name ' MITSUO KIRA'
_publ_contact_author_phone +81-22-217-6585
_publ_section_title
;
 Addition of Stable Nitroxide Radical to Stable Divalent Compounds of
 Heavier Group 14 Elements
;
_journal_name_full 'Journal of the American Chemical Society'
_journal_page_first 9300
_journal_page_last 9301
_journal_paper_doi 10.1021/ja0356784
_journal_volume 125
_journal_year 2003
_chemical_formula_moiety 'C34 H76 N2 O2 Si4 Sn '
_chemical_formula_sum 'C34 H76 N2 O2 Si4 Sn'
_chemical_formula_weight 776.02
_space_group_IT_number 15
_symmetry_cell_setting monoclinic
_symmetry_Int_Tables_number 15
_symmetry_space_group_name_Hall '-C 2yc'
_symmetry_space_group_name_H-M 'C 1 2/c 1'
_audit_creation_method SHELXL-97
_cell_angle_alpha 90
_cell_angle_beta 114.6052(2)
_cell_angle_gamma 90
_cell_formula_units_Z 4
_cell_length_a 20.219(1)
_cell_length_b 10.9777(5)
_cell_length_c 20.4742(5)
_cell_measurement_reflns_used 8639
_cell_measurement_temperature 173.2
_cell_measurement_theta_max 30.5
_cell_measurement_theta_min 2.0
_cell_volume 4131.8(3)
_computing_cell_refinement CRYSTALCLEAR
_computing_data_collection CRYSTALCLEAR
_computing_data_reduction 'teXsan Ver. 1.11'
_computing_publication_material 'teXsan Ver. 1.11'
_computing_structure_refinement SHELXL97
_computing_structure_solution SIR92
_diffrn_measurement_device_type 'Rigaku/MSC Mercury CCD'
_diffrn_measurement_method \w
_diffrn_radiation_type 'Mo K\a'
_diffrn_radiation_wavelength 0.7107
_diffrn_reflns_av_R_equivalents 0.000
_diffrn_reflns_limit_h_max 28
_diffrn_reflns_limit_h_min 0
_diffrn_reflns_limit_k_max 15
_diffrn_reflns_limit_k_min 0
_diffrn_reflns_limit_l_max 25
_diffrn_reflns_limit_l_min -29
_diffrn_reflns_number 21066
_diffrn_reflns_theta_max 30.50
_exptl_absorpt_coefficient_mu 0.764
_exptl_absorpt_correction_T_max 0.858
_exptl_absorpt_correction_T_min 0.711
_exptl_absorpt_correction_type multi-scan
_exptl_absorpt_process_details '(Jacobson, 1998)'
_exptl_crystal_colour Colorless
_exptl_crystal_density_diffrn 1.247
_exptl_crystal_description Prism
_exptl_crystal_size_max 0.200
_exptl_crystal_size_mid 0.200
_exptl_crystal_size_min 0.200
_refine_diff_density_max 1.30
_refine_diff_density_min -0.58
_refine_ls_extinction_coef 0.0000
_refine_ls_extinction_expression Fc^*^=kFc[1+0.001xFc^2^\l^3^/sin(2\q)]^-1/4^
_refine_ls_extinction_method SHELXL
_refine_ls_goodness_of_fit_ref 0.998
_refine_ls_hydrogen_treatment noref
_refine_ls_number_parameters 195
_refine_ls_number_reflns 5189
_refine_ls_R_factor_gt 0.0228
_refine_ls_shift/su_max 0.0010
_refine_ls_structure_factor_coef Fsqd
_refine_ls_weighting_details 'w = 1/[\s^2^(Fo^2^) + (0.0251P)^2^+0.0000P] where P=(Fo^2^+2Fc^2^)/3'
_refine_ls_weighting_scheme calc
_refine_ls_wR_factor_ref 0.0587
_reflns_number_gt 5189
_reflns_number_total 5871
_reflns_threshold_expression >2.0sigma(I)
_cod_data_source_file ja0356784si20030417_094501.cif
_cod_data_source_block hm2_stannylene-TEMPO_adduct
_cod_original_cell_volume 4131.7(3)
_cod_original_formula_sum 'C34 H76 N2 O2 Si4 Sn '
_cod_database_code 4114037

loop_
_symmetry_equiv_pos_as_xyz
x,y,z
-x,y,1/2-z
-x,-y,-z
x,-y,1/2+z
1/2+x,1/2+y,z
1/2-x,1/2+y,1/2-z
1/2-x,1/2-y,-z
1/2+x,1/2-y,1/2+z

loop_
_atom_site_label
_atom_site_type_symbol
_atom_site_fract_x
_atom_site_fract_y
_atom_site_fract_z
_atom_site_U_iso_or_equiv
_atom_site_adp_type
_atom_site_occupancy
_atom_site_calc_flag
_atom_site_refinement_flags
Sn(1) Sn 0.5000 0.06792(1) 0.2500 0.01305(4) Uani 1.00 d S
Si(1) Si 0.34309(2) -0.11868(4) 0.15267(2) 0.01978(8) Uani 1.00 d .
Si(2) Si 0.37981(2) -0.05657(4) 0.31372(2) 0.01945(8) Uani 1.00 d .
O(1) O 0.51130(5) 0.16991(9) 0.33611(5) 0.0188(2) Uani 1.00 d .
N(1) N 0.53999(6) 0.2946(1) 0.35017(6) 0.0172(2) Uani 1.00 d .
C(1) C 0.41885(7) -0.0751(1) 0.24408(7) 0.0159(2) Uani 1.00 d .
C(2) C 0.47414(7) -0.1840(1) 0.26903(8) 0.0200(2) Uani 1.00 d .
C(3) C 0.36250(8) -0.0884(2) 0.07210(8) 0.0278(3) Uani 1.00 d .
C(4) C 0.32836(9) -0.2878(2) 0.14979(9) 0.0314(3) Uani 1.00 d .
C(5) C 0.25203(8) -0.0497(2) 0.13397(9) 0.0288(3) Uani 1.00 d .
C(6) C 0.31896(9) 0.0784(2) 0.2974(1) 0.0321(3) Uani 1.00 d .
C(7) C 0.32594(9) -0.1956(2) 0.31467(9) 0.0318(3) Uani 1.00 d .
C(8) C 0.45206(8) -0.0454(2) 0.40700(8) 0.0269(3) Uani 1.00 d .
C(9) C 0.48388(8) 0.3704(1) 0.36118(7) 0.0221(3) Uani 1.00 d .
C(10) C 0.51592(9) 0.5002(1) 0.38030(8) 0.0286(3) Uani 1.00 d .
C(11) C 0.58960(9) 0.5038(1) 0.44392(8) 0.0296(3) Uani 1.00 d .
C(12) C 0.64147(8) 0.4210(1) 0.42854(8) 0.0245(3) Uani 1.00 d .
C(13) C 0.61360(7) 0.2894(1) 0.41143(7) 0.0190(2) Uani 1.00 d .
C(14) C 0.61715(8) 0.2255(1) 0.47991(7) 0.0244(3) Uani 1.00 d .
C(15) C 0.66332(7) 0.2228(1) 0.38392(8) 0.0236(3) Uani 1.00 d .
C(16) C 0.41799(8) 0.3782(2) 0.28907(8) 0.0295(3) Uani 1.00 d .
C(17) C 0.45865(8) 0.3238(2) 0.41805(8) 0.0283(3) Uani 1.00 d .
H(1) H 0.4473 -0.2610 0.2586 0.0200 Uiso 1.00 calc .
H(2) H 0.5046 -0.1760 0.3210 0.0200 Uiso 1.00 calc .
H(3) H 0.3915 -0.0140 0.0755 0.0278 Uiso 1.00 calc .
H(4) H 0.3248 -0.0791 0.0351 0.0278 Uiso 1.00 calc .
H(5) H 0.3901 -0.1498 0.0660 0.0278 Uiso 1.00 calc .
H(6) H 0.3199 -0.3190 0.1874 0.0314 Uiso 1.00 calc .
H(7) H 0.2898 -0.3059 0.1064 0.0314 Uiso 1.00 calc .
H(8) H 0.3688 -0.3354 0.1477 0.0314 Uiso 1.00 calc .
H(9) H 0.2197 -0.0756 0.0877 0.0288 Uiso 1.00 calc .
H(10) H 0.2289 -0.0781 0.1660 0.0288 Uiso 1.00 calc .
H(11) H 0.2507 0.0358 0.1337 0.0288 Uiso 1.00 calc .
H(12) H 0.2773 0.0524 0.2802 0.0321 Uiso 1.00 calc .
H(13) H 0.3226 0.1298 0.2636 0.0321 Uiso 1.00 calc .
H(14) H 0.3314 0.1394 0.3310 0.0321 Uiso 1.00 calc .
H(15) H 0.3117 -0.1855 0.3539 0.0318 Uiso 1.00 calc .
H(16) H 0.2870 -0.2075 0.2741 0.0318 Uiso 1.00 calc .
H(17) H 0.3540 -0.2674 0.3239 0.0318 Uiso 1.00 calc .
H(18) H 0.4279 -0.0263 0.4389 0.0269 Uiso 1.00 calc .
H(19) H 0.4799 0.0113 0.4102 0.0269 Uiso 1.00 calc .
H(20) H 0.4758 -0.1187 0.4213 0.0269 Uiso 1.00 calc .
H(21) H 0.4779 0.5532 0.3874 0.0286 Uiso 1.00 calc .
H(22) H 0.5215 0.5340 0.3392 0.0286 Uiso 1.00 calc .
H(23) H 0.5866 0.4771 0.4888 0.0296 Uiso 1.00 calc .
H(24) H 0.6091 0.5883 0.4560 0.0296 Uiso 1.00 calc .
H(25) H 0.6895 0.4181 0.4723 0.0245 Uiso 1.00 calc .
H(26) H 0.6457 0.4512 0.3859 0.0245 Uiso 1.00 calc .
H(27) H 0.6093 0.2800 0.5137 0.0244 Uiso 1.00 calc .
H(28) H 0.5846 0.1612 0.4711 0.0244 Uiso 1.00 calc .
H(29) H 0.6626 0.1926 0.5052 0.0244 Uiso 1.00 calc .
H(30) H 0.7124 0.2231 0.4206 0.0236 Uiso 1.00 calc .
H(31) H 0.6615 0.2597 0.3433 0.0236 Uiso 1.00 calc .
H(32) H 0.6476 0.1416 0.3717 0.0236 Uiso 1.00 calc .
H(33) H 0.4291 0.3943 0.2489 0.0295 Uiso 1.00 calc .
H(34) H 0.3824 0.4450 0.2914 0.0295 Uiso 1.00 calc .
H(35) H 0.3916 0.3036 0.2765 0.0295 Uiso 1.00 calc .
H(36) H 0.4480 0.2342 0.4116 0.0283 Uiso 1.00 calc .
H(37) H 0.4143 0.3627 0.4100 0.0283 Uiso 1.00 calc .
H(38) H 0.4929 0.3440 0.4672 0.0283 Uiso 1.00 calc .

loop_
_atom_site_aniso_label
_atom_site_aniso_U_11
_atom_site_aniso_U_22
_atom_site_aniso_U_33
_atom_site_aniso_U_12
_atom_site_aniso_U_13
_atom_site_aniso_U_23
Sn(1) 0.01195(6) 0.01300(6) 0.01382(6) 0.0000 0.00498(4) 0.0000
Si(1) 0.0157(2) 0.0209(2) 0.0211(2) -0.0039(1) 0.0061(1) -0.0032(1)
Si(2) 0.0164(2) 0.0239(2) 0.0199(2) -0.0027(1) 0.0095(1) 0.0002(1)
O(1) 0.0235(5) 0.0169(4) 0.0178(4) -0.0055(4) 0.0103(4) -0.0052(4)
N(1) 0.0183(5) 0.0147(5) 0.0173(5) -0.0014(4) 0.0059(4) -0.0031(4)
C(1) 0.0135(5) 0.0157(5) 0.0188(6) -0.0009(5) 0.0070(4) 0.0004(5)
C(2) 0.0176(6) 0.0145(6) 0.0264(7) -0.0004(5) 0.0074(5) 0.0025(5)
C(3) 0.0254(7) 0.0345(8) 0.0216(7) -0.0011(6) 0.0079(6) -0.0026(6)
C(4) 0.0347(8) 0.0240(7) 0.0359(8) -0.0114(6) 0.0151(7) -0.0073(6)
C(5) 0.0157(6) 0.0387(9) 0.0282(7) -0.0007(6) 0.0052(5) 0.0008(6)
C(6) 0.0248(7) 0.0357(9) 0.0393(9) 0.0032(7) 0.0168(7) -0.0053(7)
C(7) 0.0290(8) 0.0362(9) 0.0322(8) -0.0123(7) 0.0148(7) 0.0028(7)
C(8) 0.0254(7) 0.0338(8) 0.0218(7) -0.0071(6) 0.0101(6) 0.0021(6)
C(9) 0.0232(7) 0.0234(7) 0.0195(6) 0.0028(5) 0.0087(5) -0.0037(5)
C(10) 0.0355(8) 0.0200(7) 0.0290(7) 0.0049(6) 0.0122(6) -0.0032(6)
C(11) 0.0398(9) 0.0203(7) 0.0267(7) -0.0046(6) 0.0118(7) -0.0073(6)
C(12) 0.0262(7) 0.0216(7) 0.0221(6) -0.0064(6) 0.0065(5) -0.0030(5)
C(13) 0.0201(6) 0.0183(6) 0.0162(6) -0.0020(5) 0.0051(5) -0.0011(5)
C(14) 0.0274(7) 0.0256(7) 0.0176(6) -0.0016(6) 0.0066(5) 0.0010(5)
C(15) 0.0191(6) 0.0256(7) 0.0247(7) 0.0000(5) 0.0077(5) 0.0005(5)
C(16) 0.0239(7) 0.0369(9) 0.0244(7) 0.0062(6) 0.0069(6) -0.0027(6)
C(17) 0.0273(7) 0.0361(8) 0.0252(7) 0.0009(6) 0.0147(6) -0.0061(6)

loop_
_atom_type_symbol
_atom_type_description
_atom_type_scat_dispersion_real
_atom_type_scat_dispersion_imag
_atom_type_scat_source
C C 0.003 0.002
;International Tables for Crystallography
(1992, Vol. C, Tables 4.2.6.8 and 6.1.1.4)
;
H H 0.000 0.000
;International Tables for Crystallography
(1992, Vol. C, Table 6.1.1.4)
;
N N 0.006 0.003
;International Tables for Crystallography
(1992, Vol. C, Tables 4.2.6.8 and 6.1.1.4)
;
O O 0.011 0.006
;International Tables for Crystallography
(1992, Vol. C, Tables 4.2.6.8 and 6.1.1.4)
;
Sn Sn -0.654 1.425
;International Tables for Crystallography
(1992, Vol. C, Tables 4.2.6.8 and 6.1.1.4)
;
Si Si 0.082 0.070
;International Tables for Crystallography
(1992, Vol. C, Tables 4.2.6.8 and 6.1.1.4)
;

loop_
_geom_angle_atom_site_label_1
_geom_angle_atom_site_label_2
_geom_angle_atom_site_label_3
_geom_angle
_geom_angle_site_symmetry_1
_geom_angle_site_symmetry_3
_geom_angle_publ_flag
O(1) Sn(1) O(1) 112.66(6) . 2_655 yes
O(1) Sn(1) C(1) 104.49(5) . . yes
O(1) Sn(1) C(1) 121.86(4) . 2_655 yes
O(1) Sn(1) C(1) 121.86(4) 2_655 . yes
O(1) Sn(1) C(1) 104.49(5) 2_655 2_655 yes
C(1) Sn(1) C(1) 90.85(7) . 2_655 yes
C(1) Si(1) C(3) 116.00(7) . . yes
C(1) Si(1) C(4) 109.17(6) . . yes
C(1) Si(1) C(5) 114.51(7) . . yes
C(3) Si(1) C(4) 103.66(8) . . yes
C(3) Si(1) C(5) 107.18(8) . . yes
C(4) Si(1) C(5) 105.27(8) . . yes
C(1) Si(2) C(6) 113.50(8) . . yes
C(1) Si(2) C(7) 110.05(8) . . yes
C(1) Si(2) C(8) 112.43(7) . . yes
C(6) Si(2) C(7) 107.77(8) . . yes
C(6) Si(2) C(8) 107.94(8) . . yes
C(7) Si(2) C(8) 104.67(7) . . yes
Sn(1) O(1) N(1) 125.46(9) . . yes
O(1) N(1) C(9) 106.6(1) . . yes
O(1) N(1) C(13) 107.65(9) . . yes
C(9) N(1) C(13) 116.5(1) . . yes
Sn(1) C(1) Si(1) 119.78(7) . . yes
Sn(1) C(1) Si(2) 114.01(6) . . yes
Sn(1) C(1) C(2) 96.30(8) . . yes
Si(1) C(1) Si(2) 110.17(7) . . yes
Si(1) C(1) C(2) 107.39(9) . . yes
Si(2) C(1) C(2) 107.4(1) . . yes
C(1) C(2) C(2) 112.1(1) . 2_655 yes
C(1) C(2) H(1) 109.4 . . no
C(1) C(2) H(2) 108.9 . . no
C(2) C(2) H(1) 108.7 2_655 . no
C(2) C(2) H(2) 107.1 2_655 . no
H(1) C(2) H(2) 110.6 . . no
Si(1) C(3) H(3) 114.8 . . no
Si(1) C(3) H(4) 112.1 . . no
Si(1) C(3) H(5) 110.6 . . no
H(3) C(3) H(4) 104.8 . . no
H(3) C(3) H(5) 103.8 . . no
H(4) C(3) H(5) 110.4 . . no
Si(1) C(4) H(6) 115.1 . . no
Si(1) C(4) H(7) 107.6 . . no
Si(1) C(4) H(8) 113.7 . . no
H(6) C(4) H(7) 110.2 . . no
H(6) C(4) H(8) 106.6 . . no
H(7) C(4) H(8) 103.1 . . no
Si(1) C(5) H(9) 107.1 . . no
Si(1) C(5) H(10) 115.3 . . no
Si(1) C(5) H(11) 115.3 . . no
H(9) C(5) H(10) 104.2 . . no
H(9) C(5) H(11) 106.8 . . no
H(10) C(5) H(11) 107.2 . . no
Si(2) C(6) H(12) 106.5 . . no
Si(2) C(6) H(13) 111.6 . . no
Si(2) C(6) H(14) 119.4 . . no
H(12) C(6) H(13) 106.3 . . no
H(12) C(6) H(14) 119.4 . . no
H(13) C(6) H(14) 92.0 . . no
Si(2) C(7) H(15) 106.8 . . no
Si(2) C(7) H(16) 113.7 . . no
Si(2) C(7) H(17) 112.2 . . no
H(15) C(7) H(16) 110.0 . . no
H(15) C(7) H(17) 107.0 . . no
H(16) C(7) H(17) 106.9 . . no
Si(2) C(8) H(18) 107.4 . . no
Si(2) C(8) H(19) 110.4 . . no
Si(2) C(8) H(20) 110.5 . . no
H(18) C(8) H(19) 107.4 . . no
H(18) C(8) H(20) 108.2 . . no
H(19) C(8) H(20) 112.7 . . no
N(1) C(9) C(10) 106.7(1) . . yes
N(1) C(9) C(16) 107.2(1) . . yes
N(1) C(9) C(17) 116.0(1) . . yes
C(10) C(9) C(16) 107.4(1) . . yes
C(10) C(9) C(17) 110.5(1) . . yes
C(16) C(9) C(17) 108.6(1) . . yes
C(9) C(10) C(11) 113.5(1) . . yes
C(9) C(10) H(21) 107.4 . . no
C(9) C(10) H(22) 108.7 . . no
C(11) C(10) H(21) 113.1 . . no
C(11) C(10) H(22) 107.9 . . no
H(21) C(10) H(22) 105.8 . . no
C(10) C(11) C(12) 108.9(1) . . yes
C(10) C(11) H(23) 111.8 . . no
C(10) C(11) H(24) 112.5 . . no
C(12) C(11) H(23) 109.2 . . no
C(12) C(11) H(24) 111.8 . . no
H(23) C(11) H(24) 102.5 . . no
C(11) C(12) C(13) 113.0(1) . . yes
C(11) C(12) H(25) 109.1 . . no
C(11) C(12) H(26) 108.0 . . no
C(13) C(12) H(25) 107.3 . . no
C(13) C(12) H(26) 106.1 . . no
H(25) C(12) H(26) 113.4 . . no
N(1) C(13) C(12) 107.32(10) . . yes
N(1) C(13) C(14) 115.7(1) . . yes
N(1) C(13) C(15) 106.7(1) . . yes
C(12) C(13) C(14) 110.3(1) . . yes
C(12) C(13) C(15) 107.4(1) . . yes
C(14) C(13) C(15) 109.2(1) . . yes
C(13) C(14) H(27) 113.9 . . no
C(13) C(14) H(28) 114.0 . . no
C(13) C(14) H(29) 110.4 . . no
H(27) C(14) H(28) 107.0 . . no
H(27) C(14) H(29) 105.1 . . no
H(28) C(14) H(29) 105.7 . . no
C(13) C(15) H(30) 109.4 . . no
C(13) C(15) H(31) 110.0 . . no
C(13) C(15) H(32) 110.4 . . no
H(30) C(15) H(31) 110.3 . . no
H(30) C(15) H(32) 109.5 . . no
H(31) C(15) H(32) 107.3 . . no
C(9) C(16) H(33) 114.9 . . no
C(9) C(16) H(34) 109.7 . . no
C(9) C(16) H(35) 112.3 . . no
H(33) C(16) H(34) 108.9 . . no
H(33) C(16) H(35) 103.4 . . no
H(34) C(16) H(35) 107.3 . . no
C(9) C(17) H(36) 110.3 . . no
C(9) C(17) H(37) 107.8 . . no
C(9) C(17) H(38) 112.7 . . no
H(36) C(17) H(37) 106.6 . . no
H(36) C(17) H(38) 112.3 . . no
H(37) C(17) H(38) 106.9 . . no

loop_
_geom_bond_atom_site_label_1
_geom_bond_atom_site_label_2
_geom_bond_distance
_geom_bond_site_symmetry_2
_geom_bond_publ_flag
Sn(1) O(1) 2.020(1) . yes
Sn(1) O(1) 2.020(1) 2_655 yes
Sn(1) C(1) 2.238(1) . yes
Sn(1) C(1) 2.238(1) 2_655 yes
Si(1) C(1) 1.921(1) . yes
Si(1) C(3) 1.878(2) . yes
Si(1) C(4) 1.877(2) . yes
Si(1) C(5) 1.877(2) . yes
Si(2) C(1) 1.906(2) . yes
Si(2) C(6) 1.865(2) . yes
Si(2) C(7) 1.880(2) . yes
Si(2) C(8) 1.864(1) . yes
O(1) N(1) 1.467(2) . yes
N(1) C(9) 1.498(2) . yes
N(1) C(13) 1.496(1) . yes
C(1) C(2) 1.569(2) . yes
C(2) C(2) 1.543(4) 2_655 yes
C(2) H(1) 0.979 . no
C(2) H(2) 0.986 . no
C(3) H(3) 0.991 . no
C(3) H(4) 0.827 . no
C(3) H(5) 0.916 . no
C(4) H(6) 0.921 . no
C(4) H(7) 0.927 . no
C(4) H(8) 0.986 . no
C(5) H(9) 0.943 . no
C(5) H(10) 1.000 . no
C(5) H(11) 0.938 . no
C(6) H(12) 0.818 . no
C(6) H(13) 0.919 . no
C(6) H(14) 0.917 . no
C(7) H(15) 0.965 . no
C(7) H(16) 0.884 . no
C(7) H(17) 0.942 . no
C(8) H(18) 0.987 . no
C(8) H(19) 0.823 . no
C(8) H(20) 0.920 . no
C(9) C(10) 1.546(2) . yes
C(9) C(16) 1.524(2) . yes
C(9) C(17) 1.541(3) . yes
C(10) C(11) 1.517(2) . yes
C(10) H(21) 1.022 . no
C(10) H(22) 0.969 . no
C(11) C(12) 1.516(3) . yes
C(11) H(23) 0.989 . no
C(11) H(24) 0.999 . no
C(12) C(13) 1.537(2) . yes
C(12) H(25) 1.011 . no
C(12) H(26) 0.970 . no
C(13) C(14) 1.543(2) . yes
C(13) C(15) 1.528(2) . yes
C(14) H(27) 0.978 . no
C(14) H(28) 0.929 . no
C(14) H(29) 0.920 . no
C(15) H(30) 0.963 . no
C(15) H(31) 0.912 . no
C(15) H(32) 0.945 . no
C(16) H(33) 0.955 . no
C(16) H(34) 1.043 . no
C(16) H(35) 0.952 . no
C(17) H(36) 1.003 . no
C(17) H(37) 0.944 . no
C(17) H(38) 0.980 . no

loop_
_geom_torsion_atom_site_label_1
_geom_torsion_atom_site_label_2
_geom_torsion_atom_site_label_3
_geom_torsion_atom_site_label_4
_geom_torsion
_geom_torsion_site_symmetry_2
_geom_torsion_site_symmetry_3
_geom_torsion_site_symmetry_4
_geom_torsion_publ_flag
Sn(1) O(1) N(1) C(9) 125.77(9) . . . yes
Sn(1) O(1) N(1) C(13) -108.5(1) . . . yes
Sn(1) O(1) N(1) C(9) 125.77(9) 2_655 2_655 2_655 yes
Sn(1) O(1) N(1) C(13) -108.5(1) 2_655 2_655 2_655 yes
Sn(1) C(1) Si(1) C(3) 24.3(1) . . . yes
Sn(1) C(1) Si(1) C(4) 140.86(9) . . . yes
Sn(1) C(1) Si(1) C(5) -101.44(10) . . . yes
Sn(1) C(1) Si(2) C(6) 69.30(8) . . . yes
Sn(1) C(1) Si(2) C(7) -169.83(6) . . . yes
Sn(1) C(1) Si(2) C(8) -53.59(9) . . . yes
Sn(1) C(1) C(2) C(2) -45.1(1) . . 2_655 yes
Sn(1) C(1) Si(1) C(3) 24.3(1) 2_655 2_655 2_655 yes
Sn(1) C(1) Si(1) C(4) 140.86(9) 2_655 2_655 2_655 yes
Sn(1) C(1) Si(1) C(5) -101.44(10) 2_655 2_655 2_655 yes
Sn(1) C(1) Si(2) C(6) 69.30(8) 2_655 2_655 2_655 yes
Sn(1) C(1) Si(2) C(7) -169.83(6) 2_655 2_655 2_655 yes
Sn(1) C(1) Si(2) C(8) -53.59(9) 2_655 2_655 2_655 yes
Sn(1) C(1) C(2) C(2) -45.1(1) 2_655 2_655 . yes
Si(1) C(1) Sn(1) O(1) 137.40(7) . . . yes
Si(1) C(1) Sn(1) O(1) 8.4(1) . . 2_655 yes
Si(1) C(1) Sn(1) C(1) -99.29(9) . . 2_655 yes
Si(1) C(1) Si(2) C(6) -68.67(9) . . . yes
Si(1) C(1) Si(2) C(7) 52.20(8) . . . yes
Si(1) C(1) Si(2) C(8) 168.45(7) . . . yes
Si(1) C(1) C(2) C(2) 78.8(1) . . 2_655 yes
Si(2) C(1) Sn(1) O(1) 3.80(7) . . . yes
Si(2) C(1) Sn(1) O(1) -125.20(6) . . 2_655 yes
Si(2) C(1) Sn(1) C(1) 127.11(7) . . 2_655 yes
Si(2) C(1) Si(1) C(3) 159.46(7) . . . yes
Si(2) C(1) Si(1) C(4) -83.94(9) . . . yes
Si(2) C(1) Si(1) C(5) 33.76(10) . . . yes
Si(2) C(1) C(2) C(2) -162.72(9) . . 2_655 yes
O(1) Sn(1) O(1) N(1) -25.66(7) . 2_655 2_655 yes
O(1) Sn(1) C(1) C(2) -108.42(9) . . . yes
O(1) Sn(1) C(1) C(2) 122.58(8) . 2_655 2_655 yes
O(1) N(1) C(9) C(10) 176.83(10) . . . yes
O(1) N(1) C(9) C(16) -68.4(1) . . . yes
O(1) N(1) C(9) C(17) 53.2(1) . . . yes
O(1) N(1) C(13) C(12) -176.9(1) . . . yes
O(1) N(1) C(13) C(14) -53.4(2) . . . yes
O(1) N(1) C(13) C(15) 68.2(1) . . . yes
N(1) O(1) Sn(1) C(1) -160.00(8) . . . yes
N(1) O(1) Sn(1) C(1) 99.71(9) . . 2_655 yes
N(1) C(9) C(10) C(11) -54.9(2) . . . yes
N(1) C(13) C(12) C(11) 55.5(2) . . . yes
C(1) Sn(1) C(1) C(2) 14.89(7) . 2_655 2_655 yes
C(1) C(2) C(2) C(1) 69.5(2) . 2_655 2_655 yes
C(2) C(1) Si(1) C(3) -83.9(1) . . . yes
C(2) C(1) Si(1) C(4) 32.7(1) . . . yes
C(2) C(1) Si(1) C(5) 150.4(1) . . . yes
C(2) C(1) Si(2) C(6) 174.68(8) . . . yes
C(2) C(1) Si(2) C(7) -64.45(9) . . . yes
C(2) C(1) Si(2) C(8) 51.8(1) . . . yes
C(9) N(1) C(13) C(12) -57.3(2) . . . yes
C(9) N(1) C(13) C(14) 66.2(2) . . . yes
C(9) N(1) C(13) C(15) -172.2(1) . . . yes
C(9) C(10) C(11) C(12) 56.4(2) . . . yes
C(10) C(9) N(1) C(13) 56.7(1) . . . yes
C(10) C(11) C(12) C(13) -56.4(2) . . . yes
C(11) C(10) C(9) C(16) -169.6(2) . . . yes
C(11) C(10) C(9) C(17) 72.0(2) . . . yes
C(11) C(12) C(13) C(14) -71.3(1) . . . yes
C(11) C(12) C(13) C(15) 169.9(1) . . . yes
C(13) N(1) C(9) C(16) 171.5(1) . . . yes
C(13) N(1) C(9) C(17) -66.9(2) . . . yes
C(13) N(1) C(9) C(17) -66.9(2) . . . yes
